data_7046083
loop_
_publ_author_name
'Fischer, Paul J.'
'Senthil, Shuruthi'
'Stephan, Jeremy T.'
'Swift, McKinley L'
'Storlie, Meghan D.'
'Chan, Emily T.'
'Vollmer, Matthew V.'
'Young, Victor G.'

_publ_section_title
;
 Inductive modulation of tris(phosphinomethyl)phenylborate donation at
 group VI metals via borate phenyl substituent modification.
;
_journal_issue 17
_journal_name_full 'Dalton transactions (Cambridge, England : 2003)'
_journal_page_first 6166
_journal_page_last 6176
_journal_paper_doi 10.1039/c8dt00703a
_journal_volume 47
_journal_year 2018
_chemical_formula_moiety
;
'C50 H45 B Cr O3 P3, C36 H30 N P2, 0.5(C5 H12), 0.54(C4 H10 O), 0.46(C4 H8 O)'
;
_chemical_formula_sum 'C92.5 H90.08 B Cr N O4 P5'
_chemical_formula_weight 1497.39
_chemical_name_common 17164z
_space_group_crystal_system triclinic
_space_group_IT_number 2
_space_group_name_Hall '-P 1'
_space_group_name_H-M_alt 'P -1'
_symmetry_space_group_name_Hall '-P 1'
_symmetry_space_group_name_H-M 'P -1'
_atom_sites_solution_hydrogens mixed
_audit_creation_method SHELXL-2014/6
_audit_update_record
;
2018-02-16 deposited with the CCDC.
2018-04-04 downloaded from the CCDC.
;
_cell_angle_alpha 92.848(8)
_cell_angle_beta 96.030(7)
_cell_angle_gamma 92.184(8)
_cell_formula_units_Z 2
_cell_length_a 13.241(3)
_cell_length_b 13.693(3)
_cell_length_c 21.408(4)
_cell_measurement_reflns_used 2895
_cell_measurement_temperature 100(2)
_cell_measurement_theta_max 28.44
_cell_measurement_theta_min 2.29
_cell_volume 3851.5(14)
_computing_cell_refinement 'Bruker SAINT'
_computing_data_collection 'Bruker APEX2'
_computing_data_reduction 'Bruker SAINT'
_computing_molecular_graphics 'Bruker SHELXTL'
_computing_publication_material 'Bruker SHELXTL'
_computing_structure_refinement 'SHELXL-2014/6 (Sheldrick, 2014)'
_computing_structure_solution 'SHELXT-2014/5 (Sheldrick, 2014)'
_diffrn_ambient_temperature 100(2)
_diffrn_measured_fraction_theta_full 0.998
_diffrn_measured_fraction_theta_max 0.997
_diffrn_measurement_device_type 'Bruker AVENTURE PHOTON-II'
_diffrn_measurement_method '\f and \w scans'
_diffrn_radiation_type MoK\a
_diffrn_radiation_wavelength 0.71073
_diffrn_reflns_av_R_equivalents 0.0650
_diffrn_reflns_av_unetI/netI 0.0531
_diffrn_reflns_Laue_measured_fraction_full 0.998
_diffrn_reflns_Laue_measured_fraction_max 0.997
_diffrn_reflns_limit_h_max 16
_diffrn_reflns_limit_h_min -16
_diffrn_reflns_limit_k_max 17
_diffrn_reflns_limit_k_min -17
_diffrn_reflns_limit_l_max 26
_diffrn_reflns_limit_l_min -26
_diffrn_reflns_number 75317
_diffrn_reflns_point_group_measured_fraction_full 0.998
_diffrn_reflns_point_group_measured_fraction_max 0.997
_diffrn_reflns_theta_full 25.242
_diffrn_reflns_theta_max 26.372
_diffrn_reflns_theta_min 2.295
_diffrn_source micro-focus
_exptl_absorpt_coefficient_mu 0.307
_exptl_absorpt_correction_T_max 0.7457
_exptl_absorpt_correction_T_min 0.5579
_exptl_absorpt_correction_type multi-scan
_exptl_absorpt_process_details 'SADABS (Sheldrick, 2016)'
_exptl_crystal_colour yellow
_exptl_crystal_density_diffrn 1.291
_exptl_crystal_description plate
_exptl_crystal_F_000 1576
_exptl_crystal_size_max 0.140
_exptl_crystal_size_mid 0.100
_exptl_crystal_size_min 0.020
_exptl_transmission_factor_max 0.7457
_exptl_transmission_factor_min 0.5579
_refine_diff_density_max 0.690
_refine_diff_density_min -0.609
_refine_diff_density_rms 0.071
_refine_ls_extinction_coef 0.0069(4)
_refine_ls_extinction_expression Fc^*^=kFc[1+0.001xFc^2^\l^3^/sin(2\q)]^-1/4^
_refine_ls_extinction_method SHELXL
_refine_ls_goodness_of_fit_ref 1.088
_refine_ls_hydrogen_treatment constr
_refine_ls_matrix_type full
_refine_ls_number_parameters 995
_refine_ls_number_reflns 15712
_refine_ls_number_restraints 61
_refine_ls_restrained_S_all 1.090
_refine_ls_R_factor_all 0.0750
_refine_ls_R_factor_gt 0.0536
_refine_ls_shift/su_max 0.003
_refine_ls_shift/su_mean 0.000
_refine_ls_structure_factor_coef Fsqd
_refine_ls_weighting_details 'w=1/[\s^2^(Fo^2^)+(0.0285P)^2^+6.0819P] where P=(Fo^2^+2Fc^2^)/3'
_refine_ls_weighting_scheme calc
_refine_ls_wR_factor_gt 0.1168
_refine_ls_wR_factor_ref 0.1287
_reflns_Friedel_coverage 0.000
_reflns_number_gt 12257
_reflns_number_total 15712
_reflns_threshold_expression 'I > 2\s(I)'
_cod_data_source_file c8dt00703a2.cif
_cod_data_source_block 17164z
_cod_depositor_comments 'Adding full bibliography for 7046074--7046090.cif.'
_cod_original_cell_volume 3851.3(13)
_cod_original_formula_sum 'C92.50 H90.08 B Cr N O4 P5'
_cod_database_code 7046083
_shelx_space_group_comment
;
The symmetry employed for this shelxl refinement is uniquely defined
by the following loop, which should always be used as a source of
symmetry information in preference to the above space-group names.
They are only intended as comments.
;
_shelx_estimated_absorpt_t_min 0.958
_shelx_estimated_absorpt_t_max 0.994
_shelxl_version_number 2014/6

loop_
_space_group_symop_operation_xyz
'x, y, z'
'-x, -y, -z'

loop_
_atom_site_label
_atom_site_type_symbol
_atom_site_fract_x
_atom_site_fract_y
_atom_site_fract_z
_atom_site_U_iso_or_equiv
_atom_site_adp_type
_atom_site_occupancy
_atom_site_site_symmetry_order
_atom_site_calc_flag
_atom_site_refinement_flags_posn
_atom_site_refinement_flags_adp
_atom_site_refinement_flags_occupancy
_atom_site_disorder_assembly
_atom_site_disorder_group
Cr1 Cr 0.81867(3) 0.31053(3) 0.27392(2) 0.02165(11) Uani 1 1 d . . . . .
P1 P 0.96153(5) 0.21125(5) 0.26010(3) 0.02072(15) Uani 1 1 d . . . . .
P2 P 0.77934(5) 0.28050(5) 0.16317(3) 0.01915(15) Uani 1 1 d . . . . .
P3 P 0.72322(5) 0.16182(5) 0.28332(3) 0.02057(15) Uani 1 1 d . . . . .
O1 O 0.93863(16) 0.50048(15) 0.27886(11) 0.0369(5) Uani 1 1 d . . . . .
O2 O 0.65144(17) 0.44738(17) 0.28460(13) 0.0471(6) Uani 1 1 d . . . . .
O3 O 0.8478(2) 0.3476(2) 0.41284(12) 0.0620(8) Uani 1 1 d . . . . .
C1 C 0.8946(2) 0.4246(2) 0.27339(13) 0.0269(6) Uani 1 1 d . . . . .
C2 C 0.7130(2) 0.3903(2) 0.27884(14) 0.0306(7) Uani 1 1 d . . . . .
C3 C 0.8391(2) 0.3286(2) 0.35923(15) 0.0356(7) Uani 1 1 d . . . . .
C4 C 0.82690(19) -0.02454(19) 0.13644(12) 0.0202(5) Uani 1 1 d . . . . .
C5 C 0.90641(19) -0.04107(19) 0.09901(12) 0.0216(5) Uani 1 1 d . . . . .
H5 H 0.9610 0.0065 0.1014 0.026 Uiso 1 1 calc R U . . .
C6 C 0.9090(2) -0.1231(2) 0.05887(13) 0.0238(6) Uani 1 1 d . . . . .
C7 C 0.8296(2) -0.1931(2) 0.05523(13) 0.0238(6) Uani 1 1 d . . . . .
H7 H 0.8299 -0.2491 0.0273 0.029 Uiso 1 1 calc R U . . .
C8 C 0.7503(2) -0.1822(2) 0.09173(13) 0.0231(6) Uani 1 1 d . . . . .
C9 C 0.75042(19) -0.09799(19) 0.13083(13) 0.0224(6) Uani 1 1 d . . . . .
H9 H 0.6950 -0.0901 0.1552 0.027 Uiso 1 1 calc R U . . .
C10 C 0.9965(2) -0.1393(2) 0.02065(15) 0.0346(7) Uani 1 1 d . . . . .
H10A H 0.9704 -0.1560 -0.0233 0.052 Uiso 1 1 calc R U . . .
H10B H 1.0361 -0.1930 0.0373 0.052 Uiso 1 1 calc R U . . .
H10C H 1.0401 -0.0794 0.0230 0.052 Uiso 1 1 calc R U . . .
C11 C 0.6671(2) -0.2603(2) 0.09213(14) 0.0295(6) Uani 1 1 d . . . . .
H11A H 0.6020 -0.2295 0.0949 0.044 Uiso 1 1 calc R U . . .
H11B H 0.6819 -0.3003 0.1284 0.044 Uiso 1 1 calc R U . . .
H11C H 0.6632 -0.3019 0.0533 0.044 Uiso 1 1 calc R U . . .
C12 C 0.92696(19) 0.08574(19) 0.23234(12) 0.0211(5) Uani 1 1 d . . . . .
H12A H 0.9848 0.0575 0.2130 0.025 Uiso 1 1 calc R U . . .
H12B H 0.9142 0.0470 0.2688 0.025 Uiso 1 1 calc R U . . .
C13 C 0.82688(19) 0.16729(19) 0.13201(12) 0.0196(5) Uani 1 1 d . . . . .
H13A H 0.7855 0.1469 0.0919 0.024 Uiso 1 1 calc R U . . .
H13B H 0.8977 0.1799 0.1226 0.024 Uiso 1 1 calc R U . . .
C14 C 0.71997(19) 0.07561(19) 0.21588(12) 0.0207(5) Uani 1 1 d . . . . .
H14A H 0.7067 0.0089 0.2298 0.025 Uiso 1 1 calc R U . . .
H14B H 0.6623 0.0904 0.1850 0.025 Uiso 1 1 calc R U . . .
C15 C 1.0557(2) 0.2055(2) 0.32905(13) 0.0260(6) Uani 1 1 d . . . . .
C16 C 1.0968(2) 0.1189(2) 0.34839(14) 0.0314(7) Uani 1 1 d . . . . .
H16 H 1.0759 0.0590 0.3256 0.038 Uiso 1 1 calc R U . . .
C17 C 1.1682(2) 0.1193(3) 0.40073(15) 0.0377(8) Uani 1 1 d . . . . .
H17 H 1.1951 0.0595 0.4140 0.045 Uiso 1 1 calc R U . . .
C18 C 1.2001(2) 0.2058(3) 0.43349(15) 0.0400(8) Uani 1 1 d . . . . .
H18 H 1.2496 0.2059 0.4690 0.048 Uiso 1 1 calc R U . . .
C19 C 1.1604(2) 0.2920(3) 0.41468(15) 0.0398(8) Uani 1 1 d . . . . .
H19 H 1.1825 0.3519 0.4371 0.048 Uiso 1 1 calc R U . . .
C20 C 1.0881(2) 0.2918(2) 0.36302(14) 0.0328(7) Uani 1 1 d . . . . .
H20 H 1.0603 0.3518 0.3507 0.039 Uiso 1 1 calc R U . . .
C21 C 1.05233(19) 0.2501(2) 0.20493(12) 0.0222(6) Uani 1 1 d . . . . .
C22 C 1.1279(2) 0.1890(2) 0.18857(14) 0.0286(6) Uani 1 1 d . . . . .
H22 H 1.1329 0.1267 0.2060 0.034 Uiso 1 1 calc R U . . .
C23 C 1.1959(2) 0.2172(2) 0.14746(15) 0.0321(7) Uani 1 1 d . . . . .
H23 H 1.2464 0.1740 0.1364 0.038 Uiso 1 1 calc R U . . .
C24 C 1.1908(2) 0.3080(2) 0.12234(14) 0.0293(6) Uani 1 1 d . . . . .
H24 H 1.2376 0.3273 0.0941 0.035 Uiso 1 1 calc R U . . .
C25 C 1.1176(2) 0.3703(2) 0.13848(13) 0.0274(6) Uani 1 1 d . . . . .
H25 H 1.1138 0.4330 0.1215 0.033 Uiso 1 1 calc R U . . .
C26 C 1.04897(19) 0.3414(2) 0.17970(13) 0.0243(6) Uani 1 1 d . . . . .
H26 H 0.9989 0.3850 0.1908 0.029 Uiso 1 1 calc R U . . .
C27 C 0.82028(19) 0.3769(2) 0.11340(13) 0.0228(6) Uani 1 1 d . . . . .
C28 C 0.8615(2) 0.3561(2) 0.05734(13) 0.0259(6) Uani 1 1 d . . . . .
H28 H 0.8704 0.2899 0.0442 0.031 Uiso 1 1 calc R U . . .
C29 C 0.8898(2) 0.4307(2) 0.02024(15) 0.0309(7) Uani 1 1 d . . . . .
H29 H 0.9171 0.4154 -0.0182 0.037 Uiso 1 1 calc R U . . .
C30 C 0.8785(2) 0.5268(2) 0.03910(15) 0.0333(7) Uani 1 1 d . . . . .
H30 H 0.8983 0.5780 0.0139 0.040 Uiso 1 1 calc R U . . .
C31 C 0.8381(2) 0.5486(2) 0.09510(15) 0.0305(7) Uani 1 1 d . . . . .
H31 H 0.8306 0.6149 0.1084 0.037 Uiso 1 1 calc R U . . .
C32 C 0.8086(2) 0.4744(2) 0.13155(14) 0.0254(6) Uani 1 1 d . . . . .
H32 H 0.7801 0.4902 0.1695 0.030 Uiso 1 1 calc R U . . .
C33 C 0.64512(19) 0.27033(19) 0.12884(13) 0.0206(5) Uani 1 1 d . . . . .
C34 C 0.6230(2) 0.2468(2) 0.06493(13) 0.0239(6) Uani 1 1 d . . . . .
H34 H 0.6772 0.2379 0.0397 0.029 Uiso 1 1 calc R U . . .
C35 C 0.5244(2) 0.2362(2) 0.03724(14) 0.0263(6) Uani 1 1 d . . . . .
H35 H 0.5110 0.2197 -0.0065 0.032 Uiso 1 1 calc R U . . .
C36 C 0.4448(2) 0.2498(2) 0.07354(14) 0.0257(6) Uani 1 1 d . . . . .
H36 H 0.3764 0.2417 0.0549 0.031 Uiso 1 1 calc R U . . .
C37 C 0.4652(2) 0.2748(2) 0.13648(14) 0.0253(6) Uani 1 1 d . . . . .
H37 H 0.4108 0.2850 0.1614 0.030 Uiso 1 1 calc R U . . .
C38 C 0.56482(19) 0.28529(19) 0.16401(13) 0.0216(5) Uani 1 1 d . . . . .
H38 H 0.5781 0.3030 0.2077 0.026 Uiso 1 1 calc R U . . .
C39 C 0.5899(2) 0.17207(19) 0.29861(13) 0.0231(6) Uani 1 1 d . . . . .
C40 C 0.5098(2) 0.1206(2) 0.26283(14) 0.0282(6) Uani 1 1 d . . . . .
H40 H 0.5235 0.0763 0.2295 0.034 Uiso 1 1 calc R U . . .
C41 C 0.4099(2) 0.1330(2) 0.27499(16) 0.0348(7) Uani 1 1 d . . . . .
H41 H 0.3560 0.0980 0.2495 0.042 Uiso 1 1 calc R U . . .
C42 C 0.3889(2) 0.1952(2) 0.32340(17) 0.0395(8) Uani 1 1 d . . . . .
H42 H 0.3206 0.2034 0.3318 0.047 Uiso 1 1 calc R U . . .
C43 C 0.4677(3) 0.2459(2) 0.36004(16) 0.0392(8) Uani 1 1 d . . . . .
H43 H 0.4533 0.2885 0.3941 0.047 Uiso 1 1 calc R U . . .
C44 C 0.5673(2) 0.2354(2) 0.34779(14) 0.0294(6) Uani 1 1 d . . . . .
H44 H 0.6206 0.2715 0.3730 0.035 Uiso 1 1 calc R U . . .
C45 C 0.7626(2) 0.0828(2) 0.34832(13) 0.0250(6) Uani 1 1 d . . . . .
C46 C 0.7054(2) -0.0019(2) 0.35622(14) 0.0295(6) Uani 1 1 d . . . . .
H46 H 0.6429 -0.0154 0.3306 0.035 Uiso 1 1 calc R U . . .
C47 C 0.7379(2) -0.0666(2) 0.40061(14) 0.0342(7) Uani 1 1 d . . . . .
H47 H 0.6978 -0.1242 0.4056 0.041 Uiso 1 1 calc R U . . .
B1 B 0.8248(2) 0.0760(2) 0.18021(14) 0.0196(6) Uani 1 1 d . . . . .
P4 P 0.34805(5) 0.76764(5) 0.17629(3) 0.02045(15) Uani 1 1 d . . . . .
P5 P 0.44572(5) 0.73827(5) 0.30237(3) 0.02404(16) Uani 1 1 d . . . . .
N1 N 0.41816(17) 0.79338(16) 0.23976(11) 0.0242(5) Uani 1 1 d . . . . .
C51 C 0.3873(2) 0.66264(19) 0.13316(13) 0.0234(6) Uani 1 1 d . . . . .
C50 C 0.8514(2) 0.1018(3) 0.38727(14) 0.0354(7) Uani 1 1 d . . . . .
H50 H 0.8905 0.1605 0.3838 0.042 Uiso 1 1 calc R U . . .
C49 C 0.8843(3) 0.0365(3) 0.43137(16) 0.0496(10) Uani 1 1 d . . . . .
H49 H 0.9462 0.0503 0.4575 0.060 Uiso 1 1 calc R U . . .
C48 C 0.8284(3) -0.0476(3) 0.43761(15) 0.0422(8) Uani 1 1 d . . . . .
H48 H 0.8521 -0.0929 0.4674 0.051 Uiso 1 1 calc R U . . .
C52 C 0.3325(2) 0.6290(2) 0.07668(14) 0.0299(6) Uani 1 1 d . . . . .
H52 H 0.2736 0.6613 0.0610 0.036 Uiso 1 1 calc R U . . .
C53 C 0.3637(2) 0.5485(2) 0.04336(15) 0.0352(7) Uani 1 1 d . . . . .
H53 H 0.3267 0.5260 0.0045 0.042 Uiso 1 1 calc R U . . .
C54 C 0.4483(2) 0.5011(2) 0.06649(15) 0.0330(7) Uani 1 1 d . . . . .
H54 H 0.4686 0.4448 0.0441 0.040 Uiso 1 1 calc R U . . .
C55 C 0.5034(2) 0.5345(2) 0.12152(15) 0.0322(7) Uani 1 1 d . . . . .
H55 H 0.5623 0.5019 0.1369 0.039 Uiso 1 1 calc R U . . .
C56 C 0.4736(2) 0.6152(2) 0.15460(14) 0.0277(6) Uani 1 1 d . . . . .
H56 H 0.5127 0.6387 0.1925 0.033 Uiso 1 1 calc R U . . .
C57 C 0.3585(2) 0.86821(19) 0.12655(12) 0.0217(5) Uani 1 1 d . . . . .
C58 C 0.4478(2) 0.9255(2) 0.13138(13) 0.0250(6) Uani 1 1 d . . . . .
H58 H 0.5006 0.9159 0.1638 0.030 Uiso 1 1 calc R U . . .
C59 C 0.4598(2) 0.9967(2) 0.08890(14) 0.0315(7) Uani 1 1 d . . . . .
H59 H 0.5213 1.0356 0.0919 0.038 Uiso 1 1 calc R U . . .
C60 C 0.3831(2) 1.0117(2) 0.04219(14) 0.0303(6) Uani 1 1 d . . . . .
H60 H 0.3920 1.0605 0.0130 0.036 Uiso 1 1 calc R U . . .
C61 C 0.2936(2) 0.9562(2) 0.03771(14) 0.0293(6) Uani 1 1 d . . . . .
H61 H 0.2405 0.9674 0.0058 0.035 Uiso 1 1 calc R U . . .
C62 C 0.2810(2) 0.8844(2) 0.07959(14) 0.0285(6) Uani 1 1 d . . . . .
H62 H 0.2192 0.8459 0.0763 0.034 Uiso 1 1 calc R U . . .
C63 C 0.2153(2) 0.7495(2) 0.18442(13) 0.0239(6) Uani 1 1 d . . . . .
C64 C 0.1602(2) 0.8295(2) 0.20053(16) 0.0377(7) Uani 1 1 d . . . . .
H64 H 0.1925 0.8930 0.2062 0.045 Uiso 1 1 calc R U . . .
C65 C 0.0584(3) 0.8168(3) 0.20825(19) 0.0473(9) Uani 1 1 d . . . . .
H65 H 0.0203 0.8717 0.2183 0.057 Uiso 1 1 calc R U . . .
C66 C 0.0121(2) 0.7251(3) 0.20142(17) 0.0438(8) Uani 1 1 d . . . . .
H66 H -0.0577 0.7166 0.2074 0.053 Uiso 1 1 calc R U . . .
C67 C 0.0658(2) 0.6456(3) 0.18602(16) 0.0399(8) Uani 1 1 d . . . . .
H67 H 0.0331 0.5823 0.1813 0.048 Uiso 1 1 calc R U . . .
C68 C 0.1674(2) 0.6569(2) 0.17733(14) 0.0305(7) Uani 1 1 d . . . . .
H68 H 0.2045 0.6016 0.1665 0.037 Uiso 1 1 calc R U . . .
C69 C 0.4168(2) 0.8124(2) 0.36870(14) 0.0303(6) Uani 1 1 d . . . . .
C70 C 0.4158(2) 0.9127(2) 0.36452(15) 0.0317(7) Uani 1 1 d . . . . .
H70 H 0.4257 0.9412 0.3259 0.038 Uiso 1 1 calc R U . . .
C71 C 0.4003(3) 0.9715(2) 0.41669(17) 0.0424(8) Uani 1 1 d . . . . .
H71 H 0.4001 1.0405 0.4141 0.051 Uiso 1 1 calc R U . . .
C72 C 0.3851(3) 0.9306(3) 0.47217(17) 0.0502(10) Uani 1 1 d . . . . .
H72 H 0.3748 0.9714 0.5080 0.060 Uiso 1 1 calc R U . . .
C73 C 0.3846(4) 0.8314(3) 0.47634(17) 0.0658(13) Uani 1 1 d . . . . .
H73 H 0.3730 0.8034 0.5148 0.079 Uiso 1 1 calc R U . . .
C74 C 0.4009(4) 0.7717(3) 0.42488(16) 0.0570(11) Uani 1 1 d . . . . .
H74 H 0.4011 0.7027 0.4280 0.068 Uiso 1 1 calc R U . . .
C75 C 0.3820(2) 0.6209(2) 0.30499(13) 0.0246(6) Uani 1 1 d . . . . .
C76 C 0.2793(2) 0.6164(2) 0.31411(15) 0.0346(7) Uani 1 1 d . . . . .
H76 H 0.2463 0.6744 0.3247 0.042 Uiso 1 1 calc R U . . .
C77 C 0.2257(2) 0.5273(3) 0.30767(17) 0.0411(8) Uani 1 1 d . . . . .
H77 H 0.1557 0.5241 0.3139 0.049 Uiso 1 1 calc R U . . .
C78 C 0.2731(3) 0.4434(2) 0.29223(15) 0.0379(8) Uani 1 1 d . . . . .
H78 H 0.2356 0.3825 0.2877 0.045 Uiso 1 1 calc R U . . .
C79 C 0.3743(2) 0.4470(2) 0.28338(14) 0.0341(7) Uani 1 1 d . . . . .
H79 H 0.4065 0.3885 0.2727 0.041 Uiso 1 1 calc R U . . .
C80 C 0.4296(2) 0.5355(2) 0.28991(14) 0.0283(6) Uani 1 1 d . . . . .
H80 H 0.4998 0.5378 0.2841 0.034 Uiso 1 1 calc R U . . .
C81 C 0.5806(2) 0.7227(2) 0.31167(14) 0.0287(6) Uani 1 1 d . . . . .
C82 C 0.6406(2) 0.7653(2) 0.27022(15) 0.0320(7) Uani 1 1 d . . . . .
H82 H 0.6102 0.8029 0.2378 0.038 Uiso 1 1 calc R U . . .
C83 C 0.7448(2) 0.7532(2) 0.27579(16) 0.0398(8) Uani 1 1 d . . . . .
H83 H 0.7858 0.7831 0.2476 0.048 Uiso 1 1 calc R U . . .
C84 C 0.7880(3) 0.6978(3) 0.32245(18) 0.0457(9) Uani 1 1 d . . . . .
H84 H 0.8590 0.6880 0.3259 0.055 Uiso 1 1 calc R U . . .
C85 C 0.7291(3) 0.6565(3) 0.36405(19) 0.0485(9) Uani 1 1 d . . . . .
H85 H 0.7599 0.6188 0.3963 0.058 Uiso 1 1 calc R U . . .
C86 C 0.6254(3) 0.6692(2) 0.35958(17) 0.0406(8) Uani 1 1 d . . . . .
H86 H 0.5854 0.6414 0.3890 0.049 Uiso 1 1 calc R U . . .
C87 C 0.6844(8) 0.456(2) 0.4834(14) 0.102(6) Uani 0.5 1 d D . P A -1
H87A H 0.7543 0.4816 0.4952 0.153 Uiso 0.5 1 d R U P A -1
H87B H 0.6676 0.4588 0.4378 0.153 Uiso 0.5 1 d R U P A -1
H87C H 0.6780 0.3881 0.4953 0.153 Uiso 0.5 1 d R U P A -1
C88 C 0.6093(6) 0.5198(6) 0.5185(4) 0.0539(13) Uani 0.5 1 d D . P A -1
H88A H 0.6222 0.5139 0.5646 0.065 Uiso 0.5 1 calc R U P A -1
H88B H 0.6183 0.5896 0.5094 0.065 Uiso 0.5 1 calc R U P A -1
C89 C 0.5049(5) 0.4822(6) 0.4953(5) 0.0539(13) Uani 0.5 1 d D . P A -1
H89A H 0.4952 0.4129 0.5054 0.065 Uiso 0.5 1 calc R U P A -1
H89B H 0.4925 0.4866 0.4491 0.065 Uiso 0.5 1 calc R U P A -1
C90 C 0.4345(6) 0.5443(5) 0.5275(3) 0.0539(13) Uani 0.5 1 d D . P A -1
H90A H 0.4468 0.6141 0.5192 0.065 Uiso 0.5 1 calc R U P A -1
H90B H 0.4444 0.5372 0.5735 0.065 Uiso 0.5 1 calc R U P A -1
C91 C 0.3237(8) 0.508(2) 0.5001(14) 0.102(6) Uani 0.5 1 d D . P A -1
H91A H 0.2748 0.5336 0.5275 0.153 Uiso 0.5 1 d R U P A -1
H91B H 0.3186 0.4365 0.4978 0.153 Uiso 0.5 1 d R U P A -1
H91C H 0.3087 0.5321 0.4579 0.153 Uiso 0.5 1 d R U P A -1
O5 O 0.0698(5) 0.7122(5) 0.3546(3) 0.074(2) Uani 0.460(8) 1 d D U P B 1
C92 C 0.0829(12) 0.8141(9) 0.3621(6) 0.094(4) Uani 0.460(8) 1 d D U P B 1
H92A H 0.0285 0.8464 0.3364 0.113 Uiso 0.460(8) 1 calc R U P B 1
H92B H 0.1496 0.8365 0.3498 0.113 Uiso 0.460(8) 1 calc R U P B 1
C93 C 0.0771(10) 0.8367(8) 0.4327(6) 0.087(3) Uani 0.460(8) 1 d D U P B 1
H93A H 0.1457 0.8401 0.4563 0.104 Uiso 0.460(8) 1 calc R U P B 1
H93B H 0.0443 0.8994 0.4400 0.104 Uiso 0.460(8) 1 calc R U P B 1
C94 C 0.0199(16) 0.7602(11) 0.4501(8) 0.116(6) Uani 0.460(8) 1 d D U P B 1
H94A H -0.0535 0.7693 0.4389 0.139 Uiso 0.460(8) 1 calc R U P B 1
H94B H 0.0325 0.7519 0.4959 0.139 Uiso 0.460(8) 1 calc R U P B 1
C95 C 0.0566(8) 0.6716(8) 0.4118(5) 0.068(3) Uani 0.460(8) 1 d D U P B 1
H95A H 0.1212 0.6481 0.4320 0.082 Uiso 0.460(8) 1 calc R U P B 1
H95B H 0.0048 0.6169 0.4065 0.082 Uiso 0.460(8) 1 calc R U P B 1
C96 C 0.0575(18) 0.5365(15) 0.4549(10) 0.289(14) Uani 0.540(8) 1 d D U P B 2
H96A H 0.0488 0.4886 0.4190 0.433 Uiso 0.540(8) 1 d R U P B 2
H96B H 0.0560 0.5025 0.4940 0.433 Uiso 0.540(8) 1 d R U P B 2
H96C H 0.1229 0.5728 0.4554 0.433 Uiso 0.540(8) 1 d R U P B 2
C97 C -0.0299(14) 0.6001(13) 0.4497(8) 0.187(8) Uani 0.540(8) 1 d D U P B 2
H97A H -0.0705 0.5915 0.4855 0.225 Uiso 0.540(8) 1 calc R U P B 2
H97B H -0.0742 0.5826 0.4102 0.225 Uiso 0.540(8) 1 calc R U P B 2
O6 O 0.0102(10) 0.7057(9) 0.4500(5) 0.152(5) Uani 0.540(8) 1 d D U P B 2
C98 C 0.0986(18) 0.7234(15) 0.4116(14) 0.230(13) Uani 0.540(8) 1 d D U P B 2
H98A H 0.1633 0.7090 0.4362 0.276 Uiso 0.540(8) 1 calc R U P B 2
H98B H 0.0903 0.6801 0.3728 0.276 Uiso 0.540(8) 1 calc R U P B 2
C99 C 0.0999(18) 0.8271(13) 0.3954(7) 0.183(9) Uani 0.540(8) 1 d D U P B 2
H99A H 0.1582 0.8328 0.3710 0.275 Uiso 0.540(8) 1 d R U P B 2
H99B H 0.1138 0.8672 0.4348 0.275 Uiso 0.540(8) 1 d R U P B 2
H99C H 0.0394 0.8499 0.3710 0.275 Uiso 0.540(8) 1 d R U P B 2

loop_
_atom_site_aniso_label
_atom_site_aniso_U_11
_atom_site_aniso_U_22
_atom_site_aniso_U_33
_atom_site_aniso_U_23
_atom_site_aniso_U_13
_atom_site_aniso_U_12
Cr1 0.0192(2) 0.0233(2) 0.0230(2) -0.00086(17) 0.00649(17) -0.00044(17)
P1 0.0169(3) 0.0248(4) 0.0208(3) 0.0018(3) 0.0035(3) -0.0003(3)
P2 0.0157(3) 0.0202(3) 0.0226(3) 0.0024(3) 0.0060(3) 0.0009(2)
P3 0.0184(3) 0.0236(4) 0.0208(3) 0.0018(3) 0.0067(3) 0.0010(3)
O1 0.0333(12) 0.0288(12) 0.0487(14) -0.0038(10) 0.0108(10) -0.0072(9)
O2 0.0299(12) 0.0391(13) 0.0718(18) -0.0179(12) 0.0107(11) 0.0076(10)
O3 0.078(2) 0.077(2) 0.0290(14) -0.0153(13) 0.0072(13) -0.0038(15)
C1 0.0224(14) 0.0301(16) 0.0290(15) -0.0025(12) 0.0081(12) 0.0027(12)
C2 0.0272(15) 0.0282(16) 0.0358(17) -0.0076(13) 0.0075(13) -0.0053(12)
C3 0.0365(17) 0.0387(18) 0.0319(18) -0.0041(14) 0.0085(14) -0.0020(14)
C4 0.0174(12) 0.0237(14) 0.0202(13) 0.0059(10) 0.0024(10) 0.0039(10)
C5 0.0183(13) 0.0226(14) 0.0245(14) 0.0025(11) 0.0046(11) 0.0010(10)
C6 0.0205(13) 0.0265(15) 0.0253(14) 0.0031(11) 0.0054(11) 0.0046(11)
C7 0.0267(14) 0.0215(14) 0.0234(14) 0.0009(11) 0.0029(11) 0.0055(11)
C8 0.0200(13) 0.0262(15) 0.0229(14) 0.0039(11) 0.0001(11) 0.0023(11)
C9 0.0180(13) 0.0254(14) 0.0249(14) 0.0030(11) 0.0060(11) 0.0024(10)
C10 0.0293(16) 0.0366(18) 0.0401(18) -0.0035(14) 0.0155(14) 0.0024(13)
C11 0.0275(15) 0.0292(16) 0.0309(16) -0.0035(12) 0.0031(12) -0.0034(12)
C12 0.0175(13) 0.0234(14) 0.0232(14) 0.0039(11) 0.0044(10) 0.0020(10)
C13 0.0156(12) 0.0226(14) 0.0215(13) 0.0010(10) 0.0050(10) 0.0030(10)
C14 0.0189(13) 0.0225(14) 0.0214(13) 0.0037(10) 0.0039(10) 0.0007(10)
C15 0.0202(13) 0.0343(16) 0.0241(14) 0.0043(12) 0.0048(11) -0.0029(11)
C16 0.0254(15) 0.0400(18) 0.0289(16) 0.0077(13) 0.0017(12) -0.0018(12)
C17 0.0257(15) 0.055(2) 0.0332(17) 0.0173(15) 0.0017(13) -0.0002(14)
C18 0.0277(16) 0.068(2) 0.0235(15) 0.0106(15) -0.0009(13) -0.0105(15)
C19 0.0340(17) 0.055(2) 0.0286(17) 0.0000(15) 0.0010(13) -0.0148(15)
C20 0.0290(15) 0.0394(18) 0.0292(16) 0.0028(13) 0.0024(13) -0.0056(13)
C21 0.0154(12) 0.0293(15) 0.0214(13) 0.0012(11) 0.0009(10) -0.0013(10)
C22 0.0212(14) 0.0301(16) 0.0358(16) 0.0076(13) 0.0062(12) 0.0020(11)
C23 0.0195(14) 0.0385(18) 0.0406(18) 0.0055(14) 0.0110(13) 0.0059(12)
C24 0.0185(13) 0.0411(18) 0.0294(15) 0.0037(13) 0.0071(11) -0.0019(12)
C25 0.0231(14) 0.0314(16) 0.0278(15) 0.0039(12) 0.0030(11) -0.0028(11)
C26 0.0150(12) 0.0286(15) 0.0297(15) 0.0008(12) 0.0048(11) -0.0005(10)
C27 0.0146(12) 0.0261(14) 0.0284(15) 0.0054(11) 0.0039(11) 0.0005(10)
C28 0.0211(13) 0.0285(15) 0.0292(15) 0.0045(12) 0.0059(11) 0.0013(11)
C29 0.0228(14) 0.0388(18) 0.0332(16) 0.0103(13) 0.0080(12) 0.0017(12)
C30 0.0229(14) 0.0359(18) 0.0427(18) 0.0162(14) 0.0055(13) -0.0032(12)
C31 0.0227(14) 0.0242(15) 0.0442(18) 0.0068(13) -0.0001(13) -0.0016(11)
C32 0.0205(13) 0.0234(14) 0.0319(15) 0.0027(12) 0.0010(11) 0.0005(11)
C33 0.0188(13) 0.0174(13) 0.0270(14) 0.0048(10) 0.0067(11) 0.0025(10)
C34 0.0205(13) 0.0250(14) 0.0280(15) 0.0035(11) 0.0084(11) 0.0048(11)
C35 0.0238(14) 0.0285(15) 0.0269(15) 0.0032(12) 0.0034(11) 0.0032(11)
C36 0.0174(13) 0.0258(15) 0.0344(16) 0.0065(12) 0.0028(11) 0.0019(11)
C37 0.0186(13) 0.0240(14) 0.0352(16) 0.0047(12) 0.0107(12) 0.0015(10)
C38 0.0196(13) 0.0199(13) 0.0266(14) 0.0052(11) 0.0069(11) 0.0007(10)
C39 0.0230(13) 0.0219(14) 0.0268(14) 0.0090(11) 0.0100(11) 0.0025(11)
C40 0.0245(14) 0.0299(16) 0.0323(16) 0.0065(12) 0.0103(12) 0.0002(11)
C41 0.0227(15) 0.0340(17) 0.050(2) 0.0145(15) 0.0114(14) -0.0008(12)
C42 0.0271(16) 0.0362(18) 0.062(2) 0.0193(16) 0.0248(16) 0.0065(13)
C43 0.047(2) 0.0348(18) 0.0425(19) 0.0091(15) 0.0283(16) 0.0106(15)
C44 0.0325(16) 0.0298(16) 0.0283(15) 0.0044(12) 0.0121(12) 0.0026(12)
C45 0.0255(14) 0.0307(15) 0.0206(14) 0.0017(11) 0.0100(11) 0.0043(11)
C46 0.0354(16) 0.0277(16) 0.0263(15) 0.0016(12) 0.0068(12) 0.0035(12)
C47 0.0454(19) 0.0293(16) 0.0312(16) 0.0079(13) 0.0143(14) 0.0078(13)
B1 0.0166(14) 0.0223(15) 0.0209(15) 0.0044(12) 0.0044(11) 0.0016(11)
P4 0.0188(3) 0.0200(4) 0.0227(4) 0.0023(3) 0.0032(3) -0.0012(3)
P5 0.0271(4) 0.0201(4) 0.0244(4) 0.0025(3) 0.0000(3) -0.0002(3)
N1 0.0263(12) 0.0211(12) 0.0244(12) 0.0033(9) 0.0001(10) -0.0036(9)
C51 0.0246(14) 0.0206(14) 0.0264(14) 0.0043(11) 0.0083(11) -0.0003(11)
C50 0.0296(16) 0.051(2) 0.0268(16) 0.0124(14) 0.0048(13) -0.0008(14)
C49 0.0326(18) 0.080(3) 0.0374(19) 0.0265(19) 0.0007(15) -0.0012(17)
C48 0.045(2) 0.054(2) 0.0319(17) 0.0207(16) 0.0111(15) 0.0117(16)
C52 0.0297(15) 0.0329(16) 0.0273(15) -0.0002(12) 0.0048(12) 0.0024(12)
C53 0.0408(18) 0.0339(17) 0.0317(17) -0.0045(13) 0.0106(14) 0.0002(14)
C54 0.0431(18) 0.0214(15) 0.0382(18) 0.0023(13) 0.0210(14) 0.0028(13)
C55 0.0345(16) 0.0263(16) 0.0386(18) 0.0078(13) 0.0124(14) 0.0069(12)
C56 0.0274(15) 0.0246(15) 0.0322(16) 0.0051(12) 0.0062(12) 0.0013(11)
C57 0.0226(13) 0.0211(14) 0.0219(13) 0.0019(11) 0.0043(11) 0.0010(10)
C58 0.0242(14) 0.0233(14) 0.0273(15) 0.0028(11) 0.0016(11) -0.0004(11)
C59 0.0323(16) 0.0267(16) 0.0356(17) 0.0065(13) 0.0045(13) -0.0064(12)
C60 0.0405(17) 0.0236(15) 0.0273(15) 0.0049(12) 0.0047(13) 0.0008(12)
C61 0.0327(16) 0.0278(16) 0.0268(15) 0.0039(12) -0.0016(12) 0.0044(12)
C62 0.0220(14) 0.0286(16) 0.0339(16) 0.0034(12) -0.0013(12) -0.0013(11)
C63 0.0191(13) 0.0286(15) 0.0244(14) 0.0047(11) 0.0037(11) 0.0005(11)
C64 0.0342(17) 0.0271(16) 0.054(2) 0.0050(14) 0.0151(15) 0.0027(13)
C65 0.0319(18) 0.046(2) 0.069(3) 0.0075(18) 0.0201(17) 0.0126(15)
C66 0.0230(16) 0.057(2) 0.053(2) 0.0049(17) 0.0112(15) -0.0012(15)
C67 0.0299(17) 0.0409(19) 0.049(2) -0.0002(15) 0.0108(15) -0.0081(14)
C68 0.0246(15) 0.0294(16) 0.0376(17) -0.0009(13) 0.0071(13) -0.0031(12)
C69 0.0361(16) 0.0277(16) 0.0261(15) 0.0015(12) -0.0021(12) 0.0055(12)
C70 0.0290(15) 0.0279(16) 0.0382(17) 0.0010(13) 0.0041(13) 0.0010(12)
C71 0.0423(19) 0.0313(18) 0.052(2) -0.0098(15) 0.0011(16) 0.0051(14)
C72 0.061(2) 0.052(2) 0.0353(19) -0.0165(17) -0.0046(17) 0.0192(18)
C73 0.117(4) 0.058(3) 0.0237(18) 0.0036(17) 0.007(2) 0.026(2)
C74 0.110(3) 0.036(2) 0.0264(18) 0.0058(15) 0.006(2) 0.021(2)
C75 0.0286(14) 0.0224(14) 0.0225(14) 0.0042(11) 0.0016(11) -0.0008(11)
C76 0.0326(16) 0.0321(17) 0.0418(18) 0.0100(14) 0.0126(14) 0.0023(13)
C77 0.0304(17) 0.044(2) 0.052(2) 0.0151(16) 0.0105(15) -0.0051(14)
C78 0.0442(19) 0.0283(17) 0.0409(18) 0.0090(14) 0.0044(15) -0.0112(14)
C79 0.0468(19) 0.0219(15) 0.0340(17) 0.0032(12) 0.0069(14) -0.0013(13)
C80 0.0284(15) 0.0255(15) 0.0314(16) 0.0065(12) 0.0028(12) 0.0021(12)
C81 0.0277(15) 0.0239(15) 0.0324(16) -0.0005(12) -0.0037(12) -0.0012(11)
C82 0.0291(15) 0.0321(17) 0.0335(16) -0.0021(13) -0.0009(13) 0.0029(12)
C83 0.0316(17) 0.044(2) 0.0422(19) -0.0071(15) 0.0023(14) -0.0004(14)
C84 0.0305(17) 0.043(2) 0.060(2) -0.0069(17) -0.0092(16) 0.0065(15)
C85 0.043(2) 0.0355(19) 0.062(2) 0.0104(17) -0.0197(18) -0.0011(15)
C86 0.0392(18) 0.0291(17) 0.051(2) 0.0104(15) -0.0108(15) -0.0053(14)
C87 0.118(6) 0.108(18) 0.074(14) 0.012(10) -0.004(5) -0.039(6)
C88 0.072(3) 0.048(3) 0.040(3) -0.002(2) 0.005(2) -0.013(3)
C89 0.072(3) 0.048(3) 0.040(3) -0.002(2) 0.005(2) -0.013(3)
C90 0.072(3) 0.048(3) 0.040(3) -0.002(2) 0.005(2) -0.013(3)
C91 0.118(6) 0.108(18) 0.074(14) 0.012(10) -0.004(5) -0.039(6)
O5 0.067(4) 0.087(5) 0.067(4) -0.019(3) 0.011(3) 0.025(3)
C92 0.124(10) 0.092(6) 0.069(7) -0.023(5) 0.021(6) 0.023(6)
C93 0.084(8) 0.100(7) 0.073(7) -0.027(5) 0.010(5) 0.019(5)
C94 0.149(14) 0.101(8) 0.103(9) -0.041(6) 0.067(9) -0.012(7)
C95 0.045(5) 0.102(6) 0.059(5) -0.013(4) 0.008(4) 0.024(5)
C96 0.30(2) 0.275(17) 0.24(2) -0.121(14) -0.156(17) 0.013(15)
C97 0.209(16) 0.210(13) 0.121(12) 0.010(10) -0.056(11) -0.074(10)
O6 0.137(8) 0.214(11) 0.097(7) 0.000(8) -0.008(6) -0.040(8)
C98 0.245(18) 0.183(14) 0.28(3) 0.011(14) 0.14(2) -0.029(13)
C99 0.32(2) 0.157(12) 0.075(10) -0.037(9) 0.088(15) -0.035(13)

loop_
_atom_type_symbol
_atom_type_description
_atom_type_scat_dispersion_real
_atom_type_scat_dispersion_imag
_atom_type_scat_source
C C 0.0033 0.0016 'International Tables Vol C Tables 4.2.6.8 and 6.1.1.4'
H H 0.0000 0.0000 'International Tables Vol C Tables 4.2.6.8 and 6.1.1.4'
B B 0.0013 0.0007 'International Tables Vol C Tables 4.2.6.8 and 6.1.1.4'
N N 0.0061 0.0033 'International Tables Vol C Tables 4.2.6.8 and 6.1.1.4'
O O 0.0106 0.0060 'International Tables Vol C Tables 4.2.6.8 and 6.1.1.4'
P P 0.1023 0.0942 'International Tables Vol C Tables 4.2.6.8 and 6.1.1.4'
Cr Cr 0.3209 0.6236 'International Tables Vol C Tables 4.2.6.8 and 6.1.1.4'

loop_
_geom_angle_atom_site_label_1
_geom_angle_atom_site_label_2
_geom_angle_atom_site_label_3
_geom_angle
C2 Cr1 C3 85.65(14)
C2 Cr1 C1 84.50(13)
C3 Cr1 C1 85.22(14)
C2 Cr1 P3 95.91(9)
C3 Cr1 P3 90.32(10)
C1 Cr1 P3 175.48(10)
C2 Cr1 P2 92.41(10)
C3 Cr1 P2 175.45(10)
C1 Cr1 P2 98.70(9)
P3 Cr1 P2 85.78(3)
C2 Cr1 P1 175.50(10)
C3 Cr1 P1 97.82(11)
C1 Cr1 P1 92.90(9)
P3 Cr1 P1 86.96(3)
P2 Cr1 P1 84.33(3)
C12 P1 C15 106.75(13)
C12 P1 C21 102.71(12)
C15 P1 C21 96.46(12)
C12 P1 Cr1 114.12(9)
C15 P1 Cr1 116.08(10)
C21 P1 Cr1 118.47(9)
C13 P2 C27 106.05(12)
C13 P2 C33 101.18(12)
C27 P2 C33 96.56(12)
C13 P2 Cr1 114.45(9)
C27 P2 Cr1 116.36(9)
C33 P2 Cr1 119.65(9)
C14 P3 C39 105.27(12)
C14 P3 C45 101.05(13)
C39 P3 C45 97.52(12)
C14 P3 Cr1 114.33(9)
C39 P3 Cr1 117.07(9)
C45 P3 Cr1 119.00(9)
O1 C1 Cr1 172.7(2)
O2 C2 Cr1 174.0(3)
O3 C3 Cr1 174.0(3)
C9 C4 C5 114.9(2)
C9 C4 B1 123.8(2)
C5 C4 B1 121.2(2)
C6 C5 C4 123.3(2)
C6 C5 H5 118.4
C4 C5 H5 118.4
C5 C6 C7 118.7(2)
C5 C6 C10 121.8(2)
C7 C6 C10 119.5(3)
C8 C7 C6 120.9(3)
C8 C7 H7 119.6
C6 C7 H7 119.6
C7 C8 C9 118.3(2)
C7 C8 C11 122.0(3)
C9 C8 C11 119.7(2)
C8 C9 C4 123.9(2)
C8 C9 H9 118.0
C4 C9 H9 118.0
C6 C10 H10A 109.5
C6 C10 H10B 109.5
H10A C10 H10B 109.5
C6 C10 H10C 109.5
H10A C10 H10C 109.5
H10B C10 H10C 109.5
C8 C11 H11A 109.5
C8 C11 H11B 109.5
H11A C11 H11B 109.5
C8 C11 H11C 109.5
H11A C11 H11C 109.5
H11B C11 H11C 109.5
B1 C12 P1 113.16(18)
B1 C12 H12A 108.9
P1 C12 H12A 108.9
B1 C12 H12B 108.9
P1 C12 H12B 108.9
H12A C12 H12B 107.8
B1 C13 P2 114.00(17)
B1 C13 H13A 108.8
P2 C13 H13A 108.8
B1 C13 H13B 108.8
P2 C13 H13B 108.8
H13A C13 H13B 107.6
B1 C14 P3 114.88(18)
B1 C14 H14A 108.5
P3 C14 H14A 108.5
B1 C14 H14B 108.5
P3 C14 H14B 108.5
H14A C14 H14B 107.5
C20 C15 C16 118.4(3)
C20 C15 P1 118.5(2)
C16 C15 P1 123.1(2)
C15 C16 C17 120.5(3)
C15 C16 H16 119.8
C17 C16 H16 119.8
C18 C17 C16 120.3(3)
C18 C17 H17 119.8
C16 C17 H17 119.8
C19 C18 C17 119.8(3)
C19 C18 H18 120.1
C17 C18 H18 120.1
C18 C19 C20 120.1(3)
C18 C19 H19 119.9
C20 C19 H19 119.9
C19 C20 C15 120.9(3)
C19 C20 H20 119.5
C15 C20 H20 119.5
C26 C21 C22 117.7(2)
C26 C21 P1 121.5(2)
C22 C21 P1 120.8(2)
C23 C22 C21 121.2(3)
C23 C22 H22 119.4
C21 C22 H22 119.4
C24 C23 C22 120.3(3)
C24 C23 H23 119.9
C22 C23 H23 119.9
C25 C24 C23 119.6(3)
C25 C24 H24 120.2
C23 C24 H24 120.2
C24 C25 C26 120.0(3)
C24 C25 H25 120.0
C26 C25 H25 120.0
C21 C26 C25 121.2(3)
C21 C26 H26 119.4
C25 C26 H26 119.4
C32 C27 C28 118.3(3)
C32 C27 P2 119.3(2)
C28 C27 P2 122.4(2)
C29 C28 C27 120.9(3)
C29 C28 H28 119.6
C27 C28 H28 119.6
C30 C29 C28 120.1(3)
C30 C29 H29 120.0
C28 C29 H29 120.0
C29 C30 C31 119.6(3)
C29 C30 H30 120.2
C31 C30 H30 120.2
C32 C31 C30 120.3(3)
C32 C31 H31 119.8
C30 C31 H31 119.8
C31 C32 C27 120.8(3)
C31 C32 H32 119.6
C27 C32 H32 119.6
C38 C33 C34 118.0(2)
C38 C33 P2 122.9(2)
C34 C33 P2 119.13(19)
C35 C34 C33 121.5(2)
C35 C34 H34 119.2
C33 C34 H34 119.2
C34 C35 C36 119.7(3)
C34 C35 H35 120.2
C36 C35 H35 120.2
C37 C36 C35 119.6(3)
C37 C36 H36 120.2
C35 C36 H36 120.2
C36 C37 C38 120.3(2)
C36 C37 H37 119.9
C38 C37 H37 119.9
C33 C38 C37 120.9(3)
C33 C38 H38 119.5
C37 C38 H38 119.5
C40 C39 C44 118.0(3)
C40 C39 P3 123.1(2)
C44 C39 P3 118.9(2)
C39 C40 C41 121.0(3)
C39 C40 H40 119.5
C41 C40 H40 119.5
C42 C41 C40 120.3(3)
C42 C41 H41 119.8
C40 C41 H41 119.8
C41 C42 C43 119.5(3)
C41 C42 H42 120.3
C43 C42 H42 120.3
C42 C43 C44 120.7(3)
C42 C43 H43 119.6
C44 C43 H43 119.6
C43 C44 C39 120.4(3)
C43 C44 H44 119.8
C39 C44 H44 119.8
C50 C45 C46 118.1(3)
C50 C45 P3 121.9(2)
C46 C45 P3 119.8(2)
C47 C46 C45 121.0(3)
C47 C46 H46 119.5
C45 C46 H46 119.5
C48 C47 C46 119.8(3)
C48 C47 H47 120.1
C46 C47 H47 120.1
C4 B1 C14 109.7(2)
C4 B1 C12 109.7(2)
C14 B1 C12 110.7(2)
C4 B1 C13 106.3(2)
C14 B1 C13 110.6(2)
C12 B1 C13 109.8(2)
N1 P4 C57 107.98(12)
N1 P4 C63 115.13(13)
C57 P4 C63 106.31(12)
N1 P4 C51 112.98(13)
C57 P4 C51 105.99(12)
C63 P4 C51 107.86(13)
N1 P5 C69 109.75(13)
N1 P5 C75 115.04(12)
C69 P5 C75 107.80(14)
N1 P5 C81 108.31(13)
C69 P5 C81 107.06(14)
C75 P5 C81 108.59(13)
P4 N1 P5 134.62(15)
C56 C51 C52 119.0(3)
C56 C51 P4 120.7(2)
C52 C51 P4 120.3(2)
C45 C50 C49 120.8(3)
C45 C50 H50 119.6
C49 C50 H50 119.6
C48 C49 C50 120.4(3)
C48 C49 H49 119.8
C50 C49 H49 119.8
C49 C48 C47 119.8(3)
C49 C48 H48 120.1
C47 C48 H48 120.1
C53 C52 C51 120.0(3)
C53 C52 H52 120.0
C51 C52 H52 120.0
C54 C53 C52 119.9(3)
C54 C53 H53 120.0
C52 C53 H53 120.0
C55 C54 C53 120.4(3)
C55 C54 H54 119.8
C53 C54 H54 119.8
C54 C55 C56 120.0(3)
C54 C55 H55 120.0
C56 C55 H55 120.0
C55 C56 C51 120.6(3)
C55 C56 H56 119.7
C51 C56 H56 119.7
C58 C57 C62 119.5(2)
C58 C57 P4 119.8(2)
C62 C57 P4 120.5(2)
C59 C58 C57 119.8(3)
C59 C58 H58 120.1
C57 C58 H58 120.1
C60 C59 C58 120.4(3)
C60 C59 H59 119.8
C58 C59 H59 119.8
C61 C60 C59 120.2(3)
C61 C60 H60 119.9
C59 C60 H60 119.9
C60 C61 C62 120.0(3)
C60 C61 H61 120.0
C62 C61 H61 120.0
C61 C62 C57 120.1(3)
C61 C62 H62 119.9
C57 C62 H62 119.9
C68 C63 C64 119.3(3)
C68 C63 P4 121.6(2)
C64 C63 P4 119.0(2)
C65 C64 C63 119.9(3)
C65 C64 H64 120.0
C63 C64 H64 120.0
C66 C65 C64 120.2(3)
C66 C65 H65 119.9
C64 C65 H65 119.9
C67 C66 C65 120.4(3)
C67 C66 H66 119.8
C65 C66 H66 119.8
C66 C67 C68 120.3(3)
C66 C67 H67 119.8
C68 C67 H67 119.8
C67 C68 C63 119.8(3)
C67 C68 H68 120.1
C63 C68 H68 120.1
C70 C69 C74 119.6(3)
C70 C69 P5 119.0(2)
C74 C69 P5 121.3(2)
C71 C70 C69 119.7(3)
C71 C70 H70 120.1
C69 C70 H70 120.1
C72 C71 C70 120.2(3)
C72 C71 H71 119.9
C70 C71 H71 119.9
C73 C72 C71 120.3(3)
C73 C72 H72 119.8
C71 C72 H72 119.8
C72 C73 C74 120.2(4)
C72 C73 H73 119.9
C74 C73 H73 119.9
C73 C74 C69 119.9(3)
C73 C74 H74 120.0
C69 C74 H74 120.0
C80 C75 C76 119.6(3)
C80 C75 P5 120.8(2)
C76 C75 P5 119.0(2)
C77 C76 C75 119.8(3)
C77 C76 H76 120.1
C75 C76 H76 120.1
C78 C77 C76 120.2(3)
C78 C77 H77 119.9
C76 C77 H77 119.9
C79 C78 C77 120.5(3)
C79 C78 H78 119.8
C77 C78 H78 119.8
C78 C79 C80 120.2(3)
C78 C79 H79 119.9
C80 C79 H79 119.9
C79 C80 C75 119.7(3)
C79 C80 H80 120.1
C75 C80 H80 120.1
C86 C81 C82 119.6(3)
C86 C81 P5 121.1(2)
C82 C81 P5 119.3(2)
C81 C82 C83 120.4(3)
C81 C82 H82 119.8
C83 C82 H82 119.8
C84 C83 C82 119.4(3)
C84 C83 H83 120.3
C82 C83 H83 120.3
C85 C84 C83 120.3(3)
C85 C84 H84 119.9
C83 C84 H84 119.9
C84 C85 C86 120.8(3)
C84 C85 H85 119.6
C86 C85 H85 119.6
C85 C86 C81 119.3(3)
C85 C86 H86 120.3
C81 C86 H86 120.3
C88 C87 H87A 109.4
C88 C87 H87B 109.5
H87A C87 H87B 109.5
C88 C87 H87C 109.4
H87A C87 H87C 109.5
H87B C87 H87C 109.5
C89 C88 C87 106.8(8)
C89 C88 H88A 110.4
C87 C88 H88A 110.4
C89 C88 H88B 110.4
C87 C88 H88B 110.4
H88A C88 H88B 108.6
C88 C89 C90 106.4(6)
C88 C89 H89A 110.5
C90 C89 H89A 110.5
C88 C89 H89B 110.5
C90 C89 H89B 110.4
H89A C89 H89B 108.6
C89 C90 C91 106.5(8)
C89 C90 H90A 110.4
C91 C90 H90A 110.4
C89 C90 H90B 110.4
C91 C90 H90B 110.4
H90A C90 H90B 108.6
C90 C91 H91A 109.6
C90 C91 H91B 109.5
H91A C91 H91B 109.5
C90 C91 H91C 109.3
H91A C91 H91C 109.5
H91B C91 H91C 109.5
C95 O5 C92 110.9(9)
O5 C92 C93 104.3(9)
O5 C92 H92A 110.9
C93 C92 H92A 110.9
O5 C92 H92B 110.9
C93 C92 H92B 110.9
H92A C92 H92B 108.9
C94 C93 C92 103.8(7)
C94 C93 H93A 111.0
C92 C93 H93A 111.0
C94 C93 H93B 111.0
C92 C93 H93B 111.0
H93A C93 H93B 109.0
C93 C94 C95 103.1(8)
C93 C94 H94A 111.1
C95 C94 H94A 111.1
C93 C94 H94B 111.1
C95 C94 H94B 111.1
H94A C94 H94B 109.1
O5 C95 C94 101.7(9)
O5 C95 H95A 111.4
C94 C95 H95A 111.4
O5 C95 H95B 111.4
C94 C95 H95B 111.4
H95A C95 H95B 109.3
C97 C96 H96A 107.9
C97 C96 H96B 107.4
H96A C96 H96B 109.5
C97 C96 H96C 113.0
H96A C96 H96C 109.5
H96B C96 H96C 109.5
C96 C97 O6 108.3(13)
C96 C97 H97A 110.0
O6 C97 H97A 110.0
C96 C97 H97B 110.0
O6 C97 H97B 110.0
H97A C97 H97B 108.4
C98 O6 C97 115.7(12)
C99 C98 O6 107.9(13)
C99 C98 H98A 110.1
O6 C98 H98A 110.1
C99 C98 H98B 110.1
O6 C98 H98B 110.1
H98A C98 H98B 108.4
C98 C99 H99A 103.2
C98 C99 H99B 107.5
H99A C99 H99B 109.5
C98 C99 H99C 117.4
H99A C99 H99C 109.5
H99B C99 H99C 109.5

loop_
_geom_bond_atom_site_label_1
_geom_bond_atom_site_label_2
_geom_bond_distance
Cr1 C2 1.816(3)
Cr1 C3 1.821(3)
Cr1 C1 1.826(3)
Cr1 P3 2.3837(9)
Cr1 P2 2.3852(9)
Cr1 P1 2.4056(9)
P1 C12 1.816(3)
P1 C15 1.836(3)
P1 C21 1.853(3)
P2 C13 1.818(3)
P2 C27 1.838(3)
P2 C33 1.848(3)
P3 C14 1.815(3)
P3 C39 1.838(3)
P3 C45 1.849(3)
O1 C1 1.167(3)
O2 C2 1.162(4)
O3 C3 1.157(4)
C4 C9 1.391(4)
C4 C5 1.407(4)
C4 B1 1.629(4)
C5 C6 1.384(4)
C5 H5 0.9500
C6 C7 1.389(4)
C6 C10 1.503(4)
C7 C8 1.382(4)
C7 H7 0.9500
C8 C9 1.391(4)
C8 C11 1.506(4)
C9 H9 0.9500
C10 H10A 0.9800
C10 H10B 0.9800
C10 H10C 0.9800
C11 H11A 0.9800
C11 H11B 0.9800
C11 H11C 0.9800
C12 B1 1.658(4)
C12 H12A 0.9900
C12 H12B 0.9900
C13 B1 1.661(4)
C13 H13A 0.9900
C13 H13B 0.9900
C14 B1 1.653(4)
C14 H14A 0.9900
C14 H14B 0.9900
C15 C20 1.385(4)
C15 C16 1.387(4)
C16 C17 1.388(4)
C16 H16 0.9500
C17 C18 1.375(5)
C17 H17 0.9500
C18 C19 1.372(5)
C18 H18 0.9500
C19 C20 1.384(4)
C19 H19 0.9500
C20 H20 0.9500
C21 C26 1.387(4)
C21 C22 1.389(4)
C22 C23 1.382(4)
C22 H22 0.9500
C23 C24 1.379(4)
C23 H23 0.9500
C24 C25 1.375(4)
C24 H24 0.9500
C25 C26 1.391(4)
C25 H25 0.9500
C26 H26 0.9500
C27 C32 1.391(4)
C27 C28 1.391(4)
C28 C29 1.389(4)
C28 H28 0.9500
C29 C30 1.375(4)
C29 H29 0.9500
C30 C31 1.387(4)
C30 H30 0.9500
C31 C32 1.380(4)
C31 H31 0.9500
C32 H32 0.9500
C33 C38 1.382(4)
C33 C34 1.388(4)
C34 C35 1.375(4)
C34 H34 0.9500
C35 C36 1.387(4)
C35 H35 0.9500
C36 C37 1.370(4)
C36 H36 0.9500
C37 C38 1.387(4)
C37 H37 0.9500
C38 H38 0.9500
C39 C40 1.388(4)
C39 C44 1.395(4)
C40 C41 1.390(4)
C40 H40 0.9500
C41 C42 1.367(5)
C41 H41 0.9500
C42 C43 1.380(5)
C42 H42 0.9500
C43 C44 1.383(4)
C43 H43 0.9500
C44 H44 0.9500
C45 C50 1.376(4)
C45 C46 1.388(4)
C46 C47 1.379(4)
C46 H46 0.9500
C47 C48 1.374(5)
C47 H47 0.9500
P4 N1 1.579(2)
P4 C57 1.792(3)
P4 C63 1.793(3)
P4 C51 1.793(3)
P5 N1 1.587(2)
P5 C69 1.787(3)
P5 C75 1.793(3)
P5 C81 1.799(3)
C51 C56 1.384(4)
C51 C52 1.391(4)
C50 C49 1.381(4)
C50 H50 0.9500
C49 C48 1.365(5)
C49 H49 0.9500
C48 H48 0.9500
C52 C53 1.383(4)
C52 H52 0.9500
C53 C54 1.377(4)
C53 H53 0.9500
C54 C55 1.367(4)
C54 H54 0.9500
C55 C56 1.377(4)
C55 H55 0.9500
C56 H56 0.9500
C57 C58 1.385(4)
C57 C62 1.391(4)
C58 C59 1.382(4)
C58 H58 0.9500
C59 C60 1.377(4)
C59 H59 0.9500
C60 C61 1.374(4)
C60 H60 0.9500
C61 C62 1.381(4)
C61 H61 0.9500
C62 H62 0.9500
C63 C68 1.389(4)
C63 C64 1.390(4)
C64 C65 1.381(4)
C64 H64 0.9500
C65 C66 1.370(5)
C65 H65 0.9500
C66 C67 1.368(5)
C66 H66 0.9500
C67 C68 1.382(4)
C67 H67 0.9500
C68 H68 0.9500
C69 C70 1.382(4)
C69 C74 1.383(5)
C70 C71 1.381(4)
C70 H70 0.9500
C71 C72 1.369(5)
C71 H71 0.9500
C72 C73 1.365(5)
C72 H72 0.9500
C73 C74 1.379(5)
C73 H73 0.9500
C74 H74 0.9500
C75 C80 1.389(4)
C75 C76 1.392(4)
C76 C77 1.382(4)
C76 H76 0.9500
C77 C78 1.373(5)
C77 H77 0.9500
C78 C79 1.372(5)
C78 H78 0.9500
C79 C80 1.385(4)
C79 H79 0.9500
C80 H80 0.9500
C81 C86 1.386(4)
C81 C82 1.386(4)
C82 C83 1.389(4)
C82 H82 0.9500
C83 C84 1.375(5)
C83 H83 0.9500
C84 C85 1.372(5)
C84 H84 0.9500
C85 C86 1.385(5)
C85 H85 0.9500
C86 H86 0.9500
C87 C88 1.573(13)
C87 H87A 0.9800
C87 H87B 0.9800
C87 H87C 0.9800
C88 C89 1.483(8)
C88 H88A 0.9900
C88 H88B 0.9900
C89 C90 1.486(8)
C89 H89A 0.9900
C89 H89B 0.9900
C90 C91 1.574(13)
C90 H90A 0.9900
C90 H90B 0.9900
C91 H91A 0.9800
C91 H91B 0.9800
C91 H91C 0.9800
O5 C95 1.395(10)
O5 C92 1.399(10)
C92 C93 1.539(13)
C92 H92A 0.9900
C92 H92B 0.9900
C93 C94 1.36(2)
C93 H93A 0.9900
C93 H93B 0.9900
C94 C95 1.552(13)
C94 H94A 0.9900
C94 H94B 0.9900
C95 H95A 0.9900
C95 H95B 0.9900
C96 C97 1.472(19)
C96 H96A 0.9800
C96 H96B 0.9800
C96 H96C 0.9800
C97 O6 1.522(14)
C97 H97A 0.9900
C97 H97B 0.9900
O6 C98 1.518(15)
C98 C99 1.478(19)
C98 H98A 0.9900
C98 H98B 0.9900
C99 H99A 0.9800
C99 H99B 0.9800
C99 H99C 0.9800

loop_
_geom_torsion_atom_site_label_1
_geom_torsion_atom_site_label_2
_geom_torsion_atom_site_label_3
_geom_torsion_atom_site_label_4
_geom_torsion
C9 C4 C5 C6 0.7(4)
B1 C4 C5 C6 -176.8(2)
C4 C5 C6 C7 -0.2(4)
C4 C5 C6 C10 -178.6(3)
C5 C6 C7 C8 -1.2(4)
C10 C6 C7 C8 177.3(3)
C6 C7 C8 C9 1.9(4)
C6 C7 C8 C11 -175.6(3)
C7 C8 C9 C4 -1.3(4)
C11 C8 C9 C4 176.2(3)
C5 C4 C9 C8 0.0(4)
B1 C4 C9 C8 177.6(2)
C15 P1 C12 B1 167.37(18)
C21 P1 C12 B1 -91.77(19)
Cr1 P1 C12 B1 37.7(2)
C27 P2 C13 B1 165.04(18)
C33 P2 C13 B1 -94.70(19)
Cr1 P2 C13 B1 35.4(2)
C39 P3 C14 B1 163.84(18)
C45 P3 C14 B1 -95.1(2)
Cr1 P3 C14 B1 34.0(2)
C12 P1 C15 C20 -174.2(2)
C21 P1 C15 C20 80.5(2)
Cr1 P1 C15 C20 -45.7(2)
C12 P1 C15 C16 6.5(3)
C21 P1 C15 C16 -98.8(2)
Cr1 P1 C15 C16 135.0(2)
C20 C15 C16 C17 0.3(4)
P1 C15 C16 C17 179.6(2)
C15 C16 C17 C18 -1.0(4)
C16 C17 C18 C19 0.7(5)
C17 C18 C19 C20 0.2(5)
C18 C19 C20 C15 -0.8(5)
C16 C15 C20 C19 0.6(4)
P1 C15 C20 C19 -178.8(2)
C12 P1 C21 C26 137.2(2)
C15 P1 C21 C26 -114.0(2)
Cr1 P1 C21 C26 10.4(3)
C12 P1 C21 C22 -44.3(2)
C15 P1 C21 C22 64.5(2)
Cr1 P1 C21 C22 -171.08(19)
C26 C21 C22 C23 -1.5(4)
P1 C21 C22 C23 180.0(2)
C21 C22 C23 C24 0.9(5)
C22 C23 C24 C25 0.0(5)
C23 C24 C25 C26 -0.3(4)
C22 C21 C26 C25 1.2(4)
P1 C21 C26 C25 179.8(2)
C24 C25 C26 C21 -0.4(4)
C13 P2 C27 C32 -170.1(2)
C33 P2 C27 C32 86.2(2)
Cr1 P2 C27 C32 -41.6(2)
C13 P2 C27 C28 10.8(3)
C33 P2 C27 C28 -92.9(2)
Cr1 P2 C27 C28 139.3(2)
C32 C27 C28 C29 -0.3(4)
P2 C27 C28 C29 178.7(2)
C27 C28 C29 C30 0.8(4)
C28 C29 C30 C31 -0.4(4)
C29 C30 C31 C32 -0.5(4)
C30 C31 C32 C27 1.0(4)
C28 C27 C32 C31 -0.6(4)
P2 C27 C32 C31 -179.7(2)
C13 P2 C33 C38 130.8(2)
C27 P2 C33 C38 -121.3(2)
Cr1 P2 C33 C38 4.1(3)
C13 P2 C33 C34 -49.3(2)
C27 P2 C33 C34 58.5(2)
Cr1 P2 C33 C34 -176.04(17)
C38 C33 C34 C35 -1.6(4)
P2 C33 C34 C35 178.5(2)
C33 C34 C35 C36 0.4(4)
C34 C35 C36 C37 0.8(4)
C35 C36 C37 C38 -0.9(4)
C34 C33 C38 C37 1.5(4)
P2 C33 C38 C37 -178.6(2)
C36 C37 C38 C33 -0.3(4)
C14 P3 C39 C40 0.2(3)
C45 P3 C39 C40 -103.5(2)
Cr1 P3 C39 C40 128.4(2)
C14 P3 C39 C44 -178.9(2)
C45 P3 C39 C44 77.4(2)
Cr1 P3 C39 C44 -50.6(2)
C44 C39 C40 C41 1.0(4)
P3 C39 C40 C41 -178.0(2)
C39 C40 C41 C42 -1.1(4)
C40 C41 C42 C43 0.2(5)
C41 C42 C43 C44 0.8(5)
C42 C43 C44 C39 -0.9(5)
C40 C39 C44 C43 0.0(4)
P3 C39 C44 C43 179.1(2)
C14 P3 C45 C50 118.9(3)
C39 P3 C45 C50 -133.9(3)
Cr1 P3 C45 C50 -7.1(3)
C14 P3 C45 C46 -56.8(2)
C39 P3 C45 C46 50.4(2)
Cr1 P3 C45 C46 177.16(19)
C50 C45 C46 C47 -1.8(4)
P3 C45 C46 C47 174.1(2)
C45 C46 C47 C48 -0.2(5)
C9 C4 B1 C14 0.2(3)
C5 C4 B1 C14 177.6(2)
C9 C4 B1 C12 122.0(3)
C5 C4 B1 C12 -60.6(3)
C9 C4 B1 C13 -119.4(3)
C5 C4 B1 C13 58.0(3)
P3 C14 B1 C4 162.09(17)
P3 C14 B1 C12 40.9(3)
P3 C14 B1 C13 -81.0(2)
P1 C12 B1 C4 155.57(17)
P1 C12 B1 C14 -83.2(2)
P1 C12 B1 C13 39.2(3)
P2 C13 B1 C4 158.71(17)
P2 C13 B1 C14 39.7(3)
P2 C13 B1 C12 -82.8(2)
C57 P4 N1 P5 -178.9(2)
C63 P4 N1 P5 62.5(3)
C51 P4 N1 P5 -62.0(2)
C69 P5 N1 P4 -123.9(2)
C75 P5 N1 P4 -2.1(3)
C81 P5 N1 P4 119.6(2)
N1 P4 C51 C56 -2.7(3)
C57 P4 C51 C56 115.3(2)
C63 P4 C51 C56 -131.1(2)
N1 P4 C51 C52 178.8(2)
C57 P4 C51 C52 -63.1(2)
C63 P4 C51 C52 50.4(3)
C46 C45 C50 C49 2.3(5)
P3 C45 C50 C49 -173.5(3)
C45 C50 C49 C48 -0.8(5)
C50 C49 C48 C47 -1.3(6)
C46 C47 C48 C49 1.8(5)
C56 C51 C52 C53 0.9(4)
P4 C51 C52 C53 179.4(2)
C51 C52 C53 C54 0.8(4)
C52 C53 C54 C55 -1.7(5)
C53 C54 C55 C56 0.9(4)
C54 C55 C56 C51 0.8(4)
C52 C51 C56 C55 -1.7(4)
P4 C51 C56 C55 179.8(2)
N1 P4 C57 C58 29.4(3)
C63 P4 C57 C58 153.5(2)
C51 P4 C57 C58 -91.9(2)
N1 P4 C57 C62 -155.9(2)
C63 P4 C57 C62 -31.8(3)
C51 P4 C57 C62 82.8(2)
C62 C57 C58 C59 -1.3(4)
P4 C57 C58 C59 173.5(2)
C57 C58 C59 C60 0.7(4)
C58 C59 C60 C61 0.4(5)
C59 C60 C61 C62 -0.9(5)
C60 C61 C62 C57 0.3(4)
C58 C57 C62 C61 0.8(4)
P4 C57 C62 C61 -173.9(2)
N1 P4 C63 C68 -107.4(3)
C57 P4 C63 C68 133.1(2)
C51 P4 C63 C68 19.8(3)
N1 P4 C63 C64 70.1(3)
C57 P4 C63 C64 -49.4(3)
C51 P4 C63 C64 -162.7(2)
C68 C63 C64 C65 -1.1(5)
P4 C63 C64 C65 -178.7(3)
C63 C64 C65 C66 1.4(6)
C64 C65 C66 C67 -1.0(6)
C65 C66 C67 C68 0.2(6)
C66 C67 C68 C63 0.2(5)
C64 C63 C68 C67 0.3(5)
P4 C63 C68 C67 177.9(2)
N1 P5 C69 C70 -25.3(3)
C75 P5 C69 C70 -151.3(2)
C81 P5 C69 C70 92.0(3)
N1 P5 C69 C74 158.1(3)
C75 P5 C69 C74 32.1(3)
C81 P5 C69 C74 -84.6(3)
C74 C69 C70 C71 0.9(5)
P5 C69 C70 C71 -175.7(2)
C69 C70 C71 C72 -0.6(5)
C70 C71 C72 C73 -0.4(6)
C71 C72 C73 C74 0.9(7)
C72 C73 C74 C69 -0.6(7)
C70 C69 C74 C73 -0.3(6)
P5 C69 C74 C73 176.2(3)
N1 P5 C75 C80 97.6(3)
C69 P5 C75 C80 -139.6(2)
C81 P5 C75 C80 -24.0(3)
N1 P5 C75 C76 -73.9(3)
C69 P5 C75 C76 48.9(3)
C81 P5 C75 C76 164.6(2)
C80 C75 C76 C77 -0.4(5)
P5 C75 C76 C77 171.1(2)
C75 C76 C77 C78 -0.1(5)
C76 C77 C78 C79 0.3(5)
C77 C78 C79 C80 0.0(5)
C78 C79 C80 C75 -0.5(5)
C76 C75 C80 C79 0.7(4)
P5 C75 C80 C79 -170.7(2)
N1 P5 C81 C86 -174.4(2)
C69 P5 C81 C86 67.3(3)
C75 P5 C81 C86 -48.8(3)
N1 P5 C81 C82 5.8(3)
C69 P5 C81 C82 -112.5(3)
C75 P5 C81 C82 131.4(2)
C86 C81 C82 C83 1.1(5)
P5 C81 C82 C83 -179.1(2)
C81 C82 C83 C84 0.7(5)
C82 C83 C84 C85 -1.5(5)
C83 C84 C85 C86 0.5(6)
C84 C85 C86 C81 1.2(5)
C82 C81 C86 C85 -2.0(5)
P5 C81 C86 C85 178.2(3)
C87 C88 C89 C90 -178.6(16)
C88 C89 C90 C91 177.0(16)
C95 O5 C92 C93 0.2(13)
O5 C92 C93 C94 -25.9(17)
C92 C93 C94 C95 38.4(18)
C92 O5 C95 C94 22.0(13)
C93 C94 C95 O5 -38.7(16)
C96 C97 O6 C98 41(2)
C97 O6 C98 C99 157.0(17)
